data_7045610
loop_
_publ_author_name
'Lano\"e, Pierre-Henri'
'Chan, Jonny'
'Grou\'e, Antoine'
'Gontard, Geoffrey'
'Jutand, Anny'
'Rager, Marie-Noelle'
'Armaroli, Nicola'
'Monti, Filippo'
'Barbieri, Andrea'
'Amouri, Hani'

_publ_section_title
;
 Cyclometalated N-heterocyclic carbene iridium(iii) complexes with
 naphthalimide chromophores: a novel class of phosphorescent heteroleptic
 compounds.
;
_journal_issue 10
_journal_name_full 'Dalton transactions (Cambridge, England : 2003)'
_journal_page_first 3440
_journal_page_last 3451
_journal_paper_doi 10.1039/c7dt04369d
_journal_volume 47
_journal_year 2018
_chemical_formula_moiety 'C20 H20 I N3 O2, 0.5(H2 O)'
_chemical_formula_sum 'C20 H21 I N3 O2.5'
_chemical_formula_weight 470.30
_space_group_crystal_system trigonal
_space_group_IT_number 167
_space_group_name_Hall '-R 3 2"c'
_space_group_name_H-M_alt 'R -3 c :H'
_symmetry_space_group_name_Hall '-R 3 2"c'
_symmetry_space_group_name_H-M 'R -3 c :H'
_atom_sites_solution_hydrogens mixed
_atom_sites_solution_primary dual
_atom_sites_solution_secondary difmap
_audit_creation_method SHELXL-2017/1
_audit_update_record
;
2017-09-05 deposited with the CCDC.
2018-01-24 downloaded from the CCDC.
;
_cell_angle_alpha 90
_cell_angle_beta 90
_cell_angle_gamma 120
_cell_formula_units_Z 36
_cell_length_a 14.9781(5)
_cell_length_b 14.9781(5)
_cell_length_c 96.166(3)
_cell_measurement_reflns_used 9966
_cell_measurement_temperature 200(1)
_cell_measurement_theta_max 28.83
_cell_measurement_theta_min 3.01
_cell_volume 18683.8(11)
_computing_cell_refinement 'Bruker SAINT'
_computing_data_collection 'Bruker APEX2'
_computing_data_reduction 'Bruker SAINT'
_computing_molecular_graphics 'SXGRAPH (Farrugia, 2012)'
_computing_publication_material 'WinGX publication routines (Farrugia, 2012)'
_computing_structure_refinement 'SHELXL-2017/1 (Sheldrick, 2017)'
_computing_structure_solution 'SHELXT-2014/5 (Sheldrick, 2014)'
_diffrn_ambient_temperature 200(1)
_diffrn_detector_area_resol_mean 8.3333
_diffrn_measured_fraction_theta_full 0.998
_diffrn_measured_fraction_theta_max 0.998
_diffrn_measurement_device_type 'Bruker APEX-II CCD'
_diffrn_measurement_method '\f and \w scans'
_diffrn_radiation_monochromator 'curved graphite'
_diffrn_radiation_source 'fine-focus sealed tube'
_diffrn_radiation_type MoK\a
_diffrn_radiation_wavelength 0.71073
_diffrn_reflns_av_R_equivalents 0.0501
_diffrn_reflns_av_unetI/netI 0.0250
_diffrn_reflns_Laue_measured_fraction_full 0.998
_diffrn_reflns_Laue_measured_fraction_max 0.998
_diffrn_reflns_limit_h_max 18
_diffrn_reflns_limit_h_min -19
_diffrn_reflns_limit_k_max 21
_diffrn_reflns_limit_k_min -21
_diffrn_reflns_limit_l_max 137
_diffrn_reflns_limit_l_min -137
_diffrn_reflns_number 57842
_diffrn_reflns_point_group_measured_fraction_full 0.998
_diffrn_reflns_point_group_measured_fraction_max 0.998
_diffrn_reflns_theta_full 25.242
_diffrn_reflns_theta_max 30.539
_diffrn_reflns_theta_min 2.542
_exptl_absorpt_coefficient_mu 1.563
_exptl_absorpt_correction_T_max 1.000
_exptl_absorpt_correction_T_min 0.702
_exptl_absorpt_correction_type multi-scan
_exptl_absorpt_process_details
; 
R.H. Blessing, Acta Cryst. (1995), A51, 33-38
;
_exptl_crystal_colour yellow
_exptl_crystal_density_diffrn 1.505
_exptl_crystal_density_method 'not measured'
_exptl_crystal_description plate
_exptl_crystal_F_000 8460
_exptl_crystal_size_max 0.5
_exptl_crystal_size_mid 0.25
_exptl_crystal_size_min 0.02
_refine_diff_density_max 1.657
_refine_diff_density_min -1.027
_refine_diff_density_rms 0.093
_refine_ls_extinction_method none
_refine_ls_goodness_of_fit_ref 1.080
_refine_ls_hydrogen_treatment constr
_refine_ls_matrix_type full
_refine_ls_number_parameters 290
_refine_ls_number_reflns 6362
_refine_ls_number_restraints 0
_refine_ls_restrained_S_all 1.080
_refine_ls_R_factor_all 0.0685
_refine_ls_R_factor_gt 0.0460
_refine_ls_shift/su_max 0.008
_refine_ls_shift/su_mean 0.000
_refine_ls_structure_factor_coef Fsqd
_refine_ls_weighting_details 'w=1/[\s^2^(Fo^2^)+(0.0486P)^2^+83.8028P] where P=(Fo^2^+2Fc^2^)/3'
_refine_ls_weighting_scheme calc
_refine_ls_wR_factor_gt 0.1110
_refine_ls_wR_factor_ref 0.1245
_reflns_number_gt 4712
_reflns_number_total 6362
_reflns_threshold_expression 'I > 2\s(I)'
_cod_data_source_file c7dt04369d2.cif
_cod_data_source_block Compound_2a
_cod_depositor_comments 'Adding full bibliography for 7045610--7045613.cif.'
_cod_original_cell_volume 18683.8(14)
_cod_original_formula_sum 'C20 H21 I N3 O2.50'
_cod_database_code 7045610
_shelx_shelxl_version_number 2017/1
_shelx_space_group_comment
;
The symmetry employed for this shelxl refinement is uniquely defined
by the following loop, which should always be used as a source of
symmetry information in preference to the above space-group names.
They are only intended as comments.
;

loop_
_space_group_symop_operation_xyz
'x, y, z'
'-y, x-y, z'
'-x+y, -x, z'
'y, x, -z+1/2'
'x-y, -y, -z+1/2'
'-x, -x+y, -z+1/2'
'x+2/3, y+1/3, z+1/3'
'-y+2/3, x-y+1/3, z+1/3'
'-x+y+2/3, -x+1/3, z+1/3'
'y+2/3, x+1/3, -z+5/6'
'x-y+2/3, -y+1/3, -z+5/6'
'-x+2/3, -x+y+1/3, -z+5/6'
'x+1/3, y+2/3, z+2/3'
'-y+1/3, x-y+2/3, z+2/3'
'-x+y+1/3, -x+2/3, z+2/3'
'y+1/3, x+2/3, -z+7/6'
'x-y+1/3, -y+2/3, -z+7/6'
'-x+1/3, -x+y+2/3, -z+7/6'
'-x, -y, -z'
'y, -x+y, -z'
'x-y, x, -z'
'-y, -x, z-1/2'
'-x+y, y, z-1/2'
'x, x-y, z-1/2'
'-x+2/3, -y+1/3, -z+1/3'
'y+2/3, -x+y+1/3, -z+1/3'
'x-y+2/3, x+1/3, -z+1/3'
'-y+2/3, -x+1/3, z-1/6'
'-x+y+2/3, y+1/3, z-1/6'
'x+2/3, x-y+1/3, z-1/6'
'-x+1/3, -y+2/3, -z+2/3'
'y+1/3, -x+y+2/3, -z+2/3'
'x-y+1/3, x+2/3, -z+2/3'
'-y+1/3, -x+2/3, z+1/6'
'-x+y+1/3, y+2/3, z+1/6'
'x+1/3, x-y+2/3, z+1/6'

loop_
_atom_site_label
_atom_site_type_symbol
_atom_site_fract_x
_atom_site_fract_y
_atom_site_fract_z
_atom_site_U_iso_or_equiv
_atom_site_adp_type
_atom_site_occupancy
_atom_site_site_symmetry_order
_atom_site_calc_flag
_atom_site_refinement_flags_posn
_atom_site_refinement_flags_adp
_atom_site_refinement_flags_occupancy
_atom_site_disorder_assembly
_atom_site_disorder_group
I1 I 0.17879(3) 0.333333 0.583333 0.06013(13) Uani 1 2 d S T P . .
I2 I 0.333333 0.666667 0.63944(2) 0.03228(9) Uani 1 3 d S T P . .
I3 I 0.59218(19) 0.3819(2) 0.61091(2) 0.0834(6) Uani 0.1667 1 d . . P A -1
O1 O 0.82952(18) 0.50040(19) 0.69080(2) 0.0449(5) Uani 1 1 d . . . . .
O2 O 0.5906(2) 0.5890(2) 0.70235(2) 0.0460(6) Uani 1 1 d . . . . .
O3 O 0.5408(10) 0.4037(9) 0.61431(12) 0.144(4) Uani 0.5 1 d . . P B -2
H3A H 0.524000 0.332864 0.613171 0.173 Uiso 0.5 1 d R U P B -2
H3B H 0.615613 0.437800 0.613873 0.173 Uiso 0.5 1 d R U P B -2
N1 N 0.55402(18) 0.59904(19) 0.63620(2) 0.0313(5) Uani 1 1 d . . . . .
N2 N 0.4767(2) 0.5771(3) 0.61662(3) 0.0447(7) Uani 1 1 d . . . . .
N3 N 0.7094(2) 0.5437(2) 0.69667(2) 0.0360(5) Uani 1 1 d . . . . .
C1 C 0.4684(3) 0.5373(3) 0.62916(3) 0.0389(6) Uani 1 1 d . . . . .
H1 H 0.411358 0.475435 0.632546 0.047 Uiso 1 1 calc R U . . .
C2 C 0.5685(3) 0.6673(3) 0.61562(3) 0.0504(9) Uani 1 1 d . . . . .
H2 H 0.592862 0.711764 0.607771 0.060 Uiso 1 1 calc R U . . .
C3 C 0.6181(3) 0.6816(3) 0.62783(3) 0.0433(7) Uani 1 1 d . . . . .
H3C H 0.684175 0.737355 0.630207 0.052 Uiso 1 1 calc R U . . .
C4 C 0.5162(2) 0.6004(2) 0.66055(3) 0.0341(6) Uani 1 1 d . . . . .
H4 H 0.463631 0.615027 0.657947 0.041 Uiso 1 1 calc R U . . .
C5 C 0.5731(2) 0.5865(2) 0.65054(3) 0.0287(5) Uani 1 1 d . . . . .
C6 C 0.6507(2) 0.5621(2) 0.65379(3) 0.0267(5) Uani 1 1 d . . . . .
C7 C 0.6702(2) 0.55616(19) 0.66818(3) 0.0250(5) Uani 1 1 d . . . . .
C8 C 0.6126(2) 0.5731(2) 0.67840(3) 0.0276(5) Uani 1 1 d . . . . .
C9 C 0.5357(2) 0.5930(2) 0.67467(3) 0.0341(6) Uani 1 1 d . . . . .
H9 H 0.495667 0.601716 0.681630 0.041 Uiso 1 1 calc R U . . .
C10 C 0.7073(2) 0.5413(2) 0.64383(3) 0.0344(6) Uani 1 1 d . . . . .
H10 H 0.694499 0.543662 0.634198 0.041 Uiso 1 1 calc R U . . .
C11 C 0.7807(3) 0.5176(3) 0.64798(3) 0.0415(7) Uani 1 1 d . . . . .
H11 H 0.818296 0.503893 0.641188 0.050 Uiso 1 1 calc R U . . .
C12 C 0.8009(3) 0.5135(2) 0.66213(3) 0.0381(7) Uani 1 1 d . . . . .
H12 H 0.852786 0.498265 0.664844 0.046 Uiso 1 1 calc R U . . .
C13 C 0.7460(2) 0.5315(2) 0.67208(3) 0.0279(5) Uani 1 1 d . . . . .
C14 C 0.7662(2) 0.5237(2) 0.68700(3) 0.0326(5) Uani 1 1 d . . . . .
C15 C 0.6351(2) 0.5694(2) 0.69325(3) 0.0333(6) Uani 1 1 d . . . . .
C16 C 0.3954(4) 0.5327(5) 0.60596(4) 0.0812(16) Uani 1 1 d . . . . .
H16A H 0.426235 0.556134 0.596740 0.122 Uiso 1 1 calc R U . . .
H16B H 0.345136 0.555189 0.607659 0.122 Uiso 1 1 calc R U . . .
H16C H 0.360788 0.457347 0.606390 0.122 Uiso 1 1 calc R U . . .
C17A C 0.7522(10) 0.5634(10) 0.71124(13) 0.032(2) Uani 0.3333 1 d . . P C -1
H17A H 0.826421 0.585241 0.711127 0.038 Uiso 0.3333 1 calc R U P C -1
H17B H 0.743577 0.618068 0.715749 0.038 Uiso 0.3333 1 calc R U P C -1
C18A C 0.6920(7) 0.4634(7) 0.71885(8) 0.0331(17) Uani 0.3333 1 d . . P C -1
H18A H 0.690380 0.407000 0.713288 0.040 Uiso 0.3333 1 calc R U P C -1
H18B H 0.620096 0.448067 0.720156 0.040 Uiso 0.3333 1 calc R U P C -1
C19A C 0.7408(9) 0.4692(9) 0.73294(10) 0.049(2) Uani 0.3333 1 d . . P C -1
H19A H 0.812559 0.484580 0.731542 0.058 Uiso 0.3333 1 calc R U P C -1
H19B H 0.743099 0.526487 0.738371 0.058 Uiso 0.3333 1 calc R U P C -1
C20A C 0.683(3) 0.3707(9) 0.74110(10) 0.055(3) Uani 0.3333 1 d . . P C -1
H20A H 0.716941 0.378226 0.750058 0.082 Uiso 0.3333 1 calc R U P C -1
H20B H 0.611941 0.355887 0.742691 0.082 Uiso 0.3333 1 calc R U P C -1
H20C H 0.681406 0.313978 0.735861 0.082 Uiso 0.3333 1 calc R U P C -1
C17B C 0.7165(5) 0.5236(5) 0.71185(7) 0.0363(14) Uani 0.6667 1 d . . P C -2
H17C H 0.647723 0.494421 0.716245 0.044 Uiso 0.6667 1 calc R U P C -2
H17D H 0.740535 0.473251 0.712913 0.044 Uiso 0.6667 1 calc R U P C -2
C18B C 0.7909(5) 0.6233(5) 0.71876(5) 0.0519(14) Uani 0.6667 1 d . . P C -2
H18C H 0.763058 0.670956 0.718406 0.062 Uiso 0.6667 1 calc R U P C -2
H18D H 0.857119 0.655770 0.713651 0.062 Uiso 0.6667 1 calc R U P C -2
C19B C 0.8094(6) 0.6064(6) 0.73375(6) 0.078(2) Uani 0.6667 1 d . . P C -2
H19C H 0.859739 0.582159 0.734547 0.093 Uiso 0.6667 1 d R U P C -2
H19D H 0.744475 0.556309 0.738413 0.093 Uiso 0.6667 1 d R U P C -2
C20B C 0.8799(12) 0.7085(10) 0.74092(10) 0.191(9) Uani 0.6667 1 d . . P C -2
H20D H 0.946558 0.743429 0.736120 0.287 Uiso 0.6667 1 calc R U P C -2
H20E H 0.890370 0.695708 0.750616 0.287 Uiso 0.6667 1 calc R U P C -2
H20F H 0.848341 0.752092 0.740642 0.287 Uiso 0.6667 1 calc R U P C -2

loop_
_atom_site_aniso_label
_atom_site_aniso_U_11
_atom_site_aniso_U_22
_atom_site_aniso_U_33
_atom_site_aniso_U_23
_atom_site_aniso_U_13
_atom_site_aniso_U_12
I1 0.0712(2) 0.0672(2) 0.04069(18) -0.02138(16) -0.01069(8) 0.03358(12)
I2 0.03349(11) 0.03349(11) 0.02987(15) 0.000 0.000 0.01675(6)
I3 0.0887(15) 0.0983(16) 0.0538(10) -0.0089(10) -0.0033(10) 0.0398(13)
O1 0.0492(13) 0.0570(15) 0.0428(12) 0.0010(11) -0.0092(10) 0.0372(12)
O2 0.0643(16) 0.0699(16) 0.0255(10) 0.0005(10) 0.0016(10) 0.0498(14)
O3 0.179(11) 0.156(10) 0.151(10) 0.000(8) 0.040(8) 0.124(9)
N1 0.0334(12) 0.0361(12) 0.0245(11) 0.0025(9) -0.0024(9) 0.0174(10)
N2 0.0466(15) 0.0648(19) 0.0239(11) -0.0026(12) -0.0064(11) 0.0287(14)
N3 0.0459(14) 0.0479(15) 0.0255(11) -0.0006(10) -0.0070(10) 0.0319(13)
C1 0.0400(16) 0.0437(17) 0.0271(13) -0.0027(12) -0.0036(12) 0.0165(13)
C2 0.053(2) 0.070(2) 0.0322(16) 0.0167(16) 0.0022(14) 0.0339(19)
C3 0.0397(17) 0.0459(18) 0.0368(16) 0.0127(13) -0.0001(13) 0.0158(15)
C4 0.0351(14) 0.0449(16) 0.0295(13) 0.0010(12) -0.0028(11) 0.0253(13)
C5 0.0304(13) 0.0301(13) 0.0245(12) 0.0006(10) -0.0038(10) 0.0142(11)
C6 0.0288(12) 0.0242(12) 0.0259(12) 0.0021(9) 0.0003(9) 0.0123(10)
C7 0.0268(12) 0.0223(11) 0.0246(11) 0.0017(9) -0.0004(9) 0.0113(10)
C8 0.0304(13) 0.0275(12) 0.0263(12) -0.0004(10) -0.0018(10) 0.0155(11)
C9 0.0366(15) 0.0466(17) 0.0270(13) 0.0002(11) -0.0013(11) 0.0268(13)
C10 0.0442(16) 0.0364(15) 0.0253(13) 0.0027(11) 0.0049(11) 0.0221(13)
C11 0.0553(19) 0.0499(19) 0.0334(15) 0.0040(13) 0.0114(13) 0.0369(16)
C12 0.0450(17) 0.0402(16) 0.0411(16) 0.0044(13) 0.0042(13) 0.0303(15)
C13 0.0306(13) 0.0238(12) 0.0309(13) 0.0024(10) -0.0002(10) 0.0148(10)
C14 0.0358(15) 0.0312(13) 0.0340(13) -0.0001(10) -0.0052(12) 0.0192(12)
C15 0.0404(15) 0.0361(15) 0.0285(13) 0.0000(11) -0.0028(11) 0.0230(13)
C16 0.073(3) 0.121(4) 0.0325(19) -0.014(2) -0.0236(19) 0.035(3)
C17A 0.033(6) 0.035(7) 0.023(4) 0.003(5) -0.008(5) 0.014(5)
C18A 0.043(5) 0.037(5) 0.024(4) 0.002(3) -0.002(3) 0.024(4)
C19A 0.064(7) 0.058(6) 0.029(4) 0.002(4) -0.008(4) 0.034(6)
C20A 0.073(14) 0.061(8) 0.038(4) 0.014(4) 0.009(7) 0.039(14)
C17B 0.038(4) 0.039(4) 0.030(3) 0.007(3) -0.002(3) 0.018(3)
C18B 0.062(3) 0.051(3) 0.032(2) -0.003(2) -0.009(2) 0.020(3)
C19B 0.081(5) 0.085(5) 0.034(3) 0.009(3) -0.012(3) 0.017(4)
C20B 0.225(15) 0.129(10) 0.050(5) -0.025(6) -0.028(7) -0.039(10)

loop_
_atom_type_symbol
_atom_type_description
_atom_type_scat_dispersion_real
_atom_type_scat_dispersion_imag
_atom_type_scat_source
C C 0.0033 0.0016 'International Tables Vol C Tables 4.2.6.8 and 6.1.1.4'
H H 0.0000 0.0000 'International Tables Vol C Tables 4.2.6.8 and 6.1.1.4'
N N 0.0061 0.0033 'International Tables Vol C Tables 4.2.6.8 and 6.1.1.4'
O O 0.0106 0.0060 'International Tables Vol C Tables 4.2.6.8 and 6.1.1.4'
I I -0.4742 1.8119 'International Tables Vol C Tables 4.2.6.8 and 6.1.1.4'

loop_
_geom_angle_atom_site_label_1
_geom_angle_atom_site_label_2
_geom_angle_atom_site_label_3
_geom_angle
C1 N1 C3 108.8(2)
C1 N1 C5 125.6(3)
C3 N1 C5 125.5(3)
C1 N2 C2 109.3(3)
C1 N2 C16 124.1(4)
C2 N2 C16 126.4(3)
C15 N3 C14 124.3(2)
C15 N3 C17B 115.5(4)
C14 N3 C17B 119.6(4)
C15 N3 C17A 119.1(6)
C14 N3 C17A 114.8(6)
N2 C1 N1 108.0(3)
C3 C2 N2 107.3(3)
C2 C3 N1 106.5(3)
C5 C4 C9 119.8(3)
C4 C5 C6 122.6(2)
C4 C5 N1 118.3(2)
C6 C5 N1 119.1(2)
C10 C6 C5 124.6(2)
C10 C6 C7 118.7(2)
C5 C6 C7 116.7(2)
C13 C7 C8 120.4(2)
C13 C7 C6 119.4(2)
C8 C7 C6 120.2(2)
C9 C8 C7 120.7(2)
C9 C8 C15 119.6(2)
C7 C8 C15 119.7(2)
C8 C9 C4 120.0(3)
C11 C10 C6 120.4(3)
C10 C11 C12 120.8(3)
C13 C12 C11 120.3(3)
C12 C13 C7 120.4(3)
C12 C13 C14 119.5(3)
C7 C13 C14 120.1(2)
O1 C14 N3 120.5(3)
O1 C14 C13 122.1(3)
N3 C14 C13 117.3(2)
O2 C15 N3 120.5(3)
O2 C15 C8 121.5(3)
N3 C15 C8 118.0(2)
C18A C17A N3 105.9(8)
C17A C18A C19A 110.3(9)
C20A C19A C18A 112.5(12)
C18B C17B N3 108.8(5)
C17B C18B C19B 111.2(6)
C18B C19B C20B 110.9(7)

loop_
_geom_bond_atom_site_label_1
_geom_bond_atom_site_label_2
_geom_bond_distance
O1 C14 1.219(3)
O2 C15 1.221(4)
N1 C1 1.331(4)
N1 C3 1.383(4)
N1 C5 1.440(3)
N2 C1 1.324(4)
N2 C2 1.366(5)
N2 C16 1.471(5)
N3 C15 1.388(4)
N3 C14 1.390(4)
N3 C17B 1.505(7)
N3 C17A 1.508(13)
C2 C3 1.348(5)
C4 C5 1.369(4)
C4 C9 1.405(4)
C5 C6 1.417(4)
C6 C10 1.413(4)
C6 C7 1.426(4)
C7 C13 1.410(4)
C7 C8 1.412(4)
C8 C9 1.374(4)
C8 C15 1.475(4)
C10 C11 1.372(4)
C11 C12 1.402(4)
C12 C13 1.373(4)
C13 C14 1.483(4)
C17A C18A 1.497(14)
C18A C19A 1.522(12)
C19A C20A 1.505(17)
C17B C18B 1.500(9)
C18B C19B 1.513(7)
C19B C20B 1.521(13)
